data_2213671
loop_
_publ_author_name
'Xiao, Ying-Hui'
'Kong, Li-Li'
'Gao, Shan'

_publ_section_title
;
 Tetraaquabis[3-(4-carboxyphenoxy)propionato-<i>{\k</i>O}]copper(II)
 dihydrate
;
_journal_coeditor_code BH2101
_journal_issue 6
_journal_name_full 'Acta Crystallographica Section E'
_journal_page_first m1750
_journal_page_last m1750
_journal_paper_doi 10.1107/S1600536807023744
_journal_volume 63
_journal_year 2007
_chemical_formula_iupac '[Cu (C10 H9 O5)2 (H2 O)4], 2H2 O'
_chemical_formula_moiety 'C20 H26 Cu O14, 2(H2 O)'
_chemical_formula_sum 'C20 H30 Cu O16'
_chemical_formula_weight 589.98
_chemical_name_systematic 'Tetraaquabis[3-(4-carboxyphenoxy)propionato-\kO]copper(II) dihydrate'
_space_group_IT_number 14
_symmetry_cell_setting monoclinic
_symmetry_space_group_name_Hall '-P 2ybc'
_symmetry_space_group_name_H-M 'P 1 21/c 1'
_atom_sites_solution_hydrogens geom
_atom_sites_solution_primary direct
_atom_sites_solution_secondary difmap
_audit_creation_method SHELXL-97
_cell_angle_alpha 90.00
_cell_angle_beta 92.01(3)
_cell_angle_gamma 90.00
_cell_formula_units_Z 2
_cell_length_a 22.481(5)
_cell_length_b 10.489(2)
_cell_length_c 5.0315(10)
_cell_measurement_reflns_used 12020
_cell_measurement_temperature 295(2)
_cell_measurement_theta_max 27.5
_cell_measurement_theta_min 3.34
_cell_volume 1185.7(4)
_computing_cell_refinement RAPID-AUTO
_computing_data_collection 'RAPID-AUTO (Rigaku Corporation, 1998)'
_computing_data_reduction 'CrystalStructure (Rigaku/MSC, 2002)'
_computing_molecular_graphics CrystalStructure
_computing_publication_material SHELXL97
_computing_structure_refinement 'SHELXL97 (Sheldrick, 1997)'
_computing_structure_solution 'SHELXS97 (Sheldrick, 1997)'
_diffrn_ambient_temperature 295(2)
_diffrn_detector_area_resol_mean 10
_diffrn_measured_fraction_theta_full 0.991
_diffrn_measured_fraction_theta_max 0.991
_diffrn_measurement_device_type 'Rigaku R-AXIS RAPID'
_diffrn_measurement_method '\w scan'
_diffrn_radiation_monochromator graphite
_diffrn_radiation_source 'fine-focus sealed tube'
_diffrn_radiation_type MoK\a
_diffrn_radiation_wavelength 0.71073
_diffrn_reflns_av_R_equivalents 0.0578
_diffrn_reflns_av_sigmaI/netI 0.0364
_diffrn_reflns_limit_h_max 28
_diffrn_reflns_limit_h_min -27
_diffrn_reflns_limit_k_max 13
_diffrn_reflns_limit_k_min -13
_diffrn_reflns_limit_l_max 5
_diffrn_reflns_limit_l_min -6
_diffrn_reflns_number 18487
_diffrn_reflns_theta_full 27.47
_diffrn_reflns_theta_max 27.47
_diffrn_reflns_theta_min 3.34
_diffrn_standards_decay_% 0
_diffrn_standards_interval_count 0
_diffrn_standards_interval_time 0
_diffrn_standards_number 0
_exptl_absorpt_coefficient_mu 1.003
_exptl_absorpt_correction_T_max 0.8559
_exptl_absorpt_correction_T_min 0.7266
_exptl_absorpt_correction_type multi-scan
_exptl_absorpt_process_details '(ABSCOR; Higashi, 1995)'
_exptl_crystal_colour blue
_exptl_crystal_density_diffrn 1.652
_exptl_crystal_density_method 'not measured'
_exptl_crystal_description block
_exptl_crystal_F_000 614
_exptl_crystal_size_max 0.34
_exptl_crystal_size_mid 0.24
_exptl_crystal_size_min 0.16
_refine_diff_density_max 0.591
_refine_diff_density_min -0.669
_refine_ls_extinction_method none
_refine_ls_goodness_of_fit_ref 1.106
_refine_ls_hydrogen_treatment mixed
_refine_ls_matrix_type full
_refine_ls_number_parameters 190
_refine_ls_number_reflns 2700
_refine_ls_number_restraints 10
_refine_ls_restrained_S_all 1.104
_refine_ls_R_factor_all 0.0709
_refine_ls_R_factor_gt 0.0460
_refine_ls_shift/su_max 0.000
_refine_ls_shift/su_mean <0.001
_refine_ls_structure_factor_coef Fsqd
_refine_ls_weighting_details 'calc w=1/[\s^2^(Fo^2^)+(0.0670P)^2^+1.4270P] where P=(Fo^2^+2Fc^2^)/3'
_refine_ls_weighting_scheme calc
_refine_ls_wR_factor_gt 0.1219
_refine_ls_wR_factor_ref 0.1440
_reflns_number_gt 1952
_reflns_number_total 2700
_reflns_threshold_expression I>2\s(I)
_cod_data_source_file bh2101.cif
_cod_data_source_block I
_cod_original_sg_symbol_H-M 'P 21/c'
_cod_database_code 2213671
_cod_database_fobs_code 2213671

loop_
_symmetry_equiv_pos_as_xyz
'x, y, z'
'-x, y+1/2, -z+1/2'
'-x, -y, -z'
'x, -y-1/2, z-1/2'

loop_
_atom_site_type_symbol
_atom_site_label
_atom_site_fract_x
_atom_site_fract_y
_atom_site_fract_z
_atom_site_U_iso_or_equiv
_atom_site_adp_type
_atom_site_calc_flag
_atom_site_refinement_flags
_atom_site_occupancy
Cu Cu1 0.5000 0.5000 0.5000 0.02591(19) Uani d S 1
O O1W 0.48049(10) 0.6638(2) 0.2903(5) 0.0271(5) Uani d D 1
H H1W1 0.4445(6) 0.670(3) 0.329(8) 0.041 Uiso d D 1
H H1W2 0.4980(12) 0.7350(19) 0.306(8) 0.041 Uiso d D 1
O O2W 0.45059(10) 0.3984(2) 0.2108(4) 0.0285(5) Uani d D 1
H H2W1 0.4174(9) 0.372(4) 0.263(7) 0.043 Uiso d D 1
H H2W2 0.4461(15) 0.436(4) 0.063(5) 0.043 Uiso d D 1
O O3W 0.34049(12) 0.3097(3) 0.3764(5) 0.0391(6) Uani d D 1
H H3W1 0.3159(17) 0.371(3) 0.388(7) 0.059 Uiso d D 1
H H3W2 0.3470(19) 0.276(4) 0.527(4) 0.059 Uiso d D 1
O O1 0.57442(10) 0.4844(2) 0.2707(4) 0.0267(5) Uani d . 1
O O2 0.62831(10) 0.3584(3) 0.5433(5) 0.0349(6) Uani d . 1
O O3 0.74732(10) 0.5110(2) 0.4805(5) 0.0316(5) Uani d . 1
O O4 0.97158(12) 0.4020(3) 1.2501(6) 0.0496(7) Uani d . 1
O O5 0.94757(13) 0.6015(3) 1.3586(6) 0.0532(8) Uani d D 1
H H10 0.9724(19) 0.601(6) 1.489(7) 0.080 Uiso d D 1
C C1 0.62233(14) 0.4256(3) 0.3416(6) 0.0248(7) Uani d . 1
C C2 0.67492(14) 0.4399(3) 0.1609(6) 0.0280(7) Uani d . 1
H H7 0.6690 0.3842 0.0084 0.034 Uiso calc R 1
H H2 0.6762 0.5269 0.0961 0.034 Uiso calc R 1
C C3 0.73369(14) 0.4085(3) 0.2980(6) 0.0281(7) Uani d . 1
H H4 0.7310 0.3284 0.3933 0.034 Uiso calc R 1
H H3 0.7645 0.4009 0.1689 0.034 Uiso calc R 1
C C4 0.79649(14) 0.5024(3) 0.6474(7) 0.0263(7) Uani d . 1
C C5 0.83516(15) 0.3997(3) 0.6581(7) 0.0311(7) Uani d . 1
H H5 0.8293 0.3309 0.5435 0.037 Uiso calc R 1
C C6 0.88292(15) 0.4003(4) 0.8421(7) 0.0322(8) Uani d . 1
H H6 0.9091 0.3315 0.8497 0.039 Uiso calc R 1
C C7 0.89182(15) 0.5021(3) 1.0134(7) 0.0303(7) Uani d . 1
C C8 0.85372(17) 0.6061(4) 0.9960(8) 0.0370(8) Uani d . 1
H H8 0.8603 0.6760 1.1070 0.044 Uiso calc R 1
C C9 0.80624(15) 0.6065(3) 0.8157(7) 0.0342(8) Uani d . 1
H H9 0.7807 0.6762 0.8061 0.041 Uiso calc R 1
C C10 0.94073(16) 0.5011(4) 1.2192(7) 0.0330(8) Uani d . 1

loop_
_atom_site_aniso_label
_atom_site_aniso_U_11
_atom_site_aniso_U_22
_atom_site_aniso_U_33
_atom_site_aniso_U_12
_atom_site_aniso_U_13
_atom_site_aniso_U_23
Cu1 0.0282(3) 0.0251(3) 0.0243(3) 0.0013(2) -0.0005(2) 0.0011(2)
O1W 0.0294(12) 0.0222(12) 0.0296(12) 0.0005(9) 0.0010(10) 0.0045(9)
O2W 0.0295(12) 0.0306(13) 0.0252(12) -0.0029(10) -0.0003(10) 0.0017(9)
O3W 0.0416(15) 0.0366(15) 0.0389(15) 0.0026(12) -0.0002(12) -0.0001(12)
O1 0.0229(11) 0.0348(13) 0.0224(11) 0.0045(9) -0.0006(9) 0.0040(9)
O2 0.0312(13) 0.0435(15) 0.0298(13) 0.0054(11) 0.0004(10) 0.0134(11)
O3 0.0292(12) 0.0308(13) 0.0341(13) 0.0044(10) -0.0098(10) -0.0068(10)
O4 0.0429(15) 0.0512(18) 0.0534(18) 0.0084(13) -0.0180(13) -0.0014(14)
O5 0.0532(17) 0.0535(19) 0.0510(19) -0.0015(14) -0.0258(14) -0.0071(14)
C1 0.0278(16) 0.0251(16) 0.0213(15) -0.0016(13) -0.0031(12) -0.0041(12)
C2 0.0270(16) 0.0305(18) 0.0263(16) 0.0008(13) -0.0012(13) -0.0015(13)
C3 0.0263(16) 0.0302(18) 0.0276(17) 0.0004(13) -0.0015(13) -0.0045(13)
C4 0.0205(14) 0.0312(17) 0.0267(16) -0.0018(13) -0.0042(12) 0.0029(13)
C5 0.0309(17) 0.0303(18) 0.0319(18) 0.0007(14) -0.0019(14) -0.0031(14)
C6 0.0274(17) 0.0344(19) 0.0346(19) 0.0039(14) -0.0031(14) 0.0032(14)
C7 0.0238(16) 0.0368(19) 0.0300(17) -0.0018(14) -0.0029(13) 0.0025(14)
C8 0.0379(19) 0.034(2) 0.038(2) -0.0003(15) -0.0066(15) -0.0069(15)
C9 0.0314(18) 0.0292(19) 0.041(2) 0.0030(14) -0.0077(15) -0.0016(15)
C10 0.0301(17) 0.040(2) 0.0288(17) -0.0027(15) -0.0050(14) 0.0022(15)

loop_
_atom_type_symbol
_atom_type_description
_atom_type_scat_dispersion_real
_atom_type_scat_dispersion_imag
_atom_type_scat_source
C C 0.0033 0.0016 'International Tables Vol C Tables 4.2.6.8 and 6.1.1.4'
H H 0.0000 0.0000 'International Tables Vol C Tables 4.2.6.8 and 6.1.1.4'
O O 0.0106 0.0060 'International Tables Vol C Tables 4.2.6.8 and 6.1.1.4'
Cu Cu 0.3201 1.2651 'International Tables Vol C Tables 4.2.6.8 and 6.1.1.4'

loop_
_geom_angle_atom_site_label_1
_geom_angle_atom_site_label_2
_geom_angle_atom_site_label_3
_geom_angle_site_symmetry_1
_geom_angle_site_symmetry_3
_geom_angle
_geom_angle_publ_flag
O1W Cu1 O1W . 3_666 180.0 no
O1W Cu1 O1 . 3_666 93.34(9) no
O1W Cu1 O1 3_666 3_666 86.66(9) no
O1W Cu1 O1 . . 86.66(9) no
O1W Cu1 O1 3_666 . 93.34(9) no
O1 Cu1 O1 3_666 . 180.0 no
O1W Cu1 O2W . . 88.27(9) no
O1W Cu1 O2W 3_666 . 91.73(9) no
O1 Cu1 O2W 3_666 . 90.46(9) no
O1 Cu1 O2W . . 89.54(9) no
O1W Cu1 O2W . 3_666 91.73(9) no
O1W Cu1 O2W 3_666 3_666 88.27(9) no
O1 Cu1 O2W 3_666 3_666 89.54(9) no
O1 Cu1 O2W . 3_666 90.46(9) no
O2W Cu1 O2W . 3_666 180.0 no
Cu1 O1W H1W1 . . 98(3) no
Cu1 O1W H1W2 . . 127(3) no
H1W1 O1W H1W2 . . 110.8(17) no
Cu1 O2W H2W1 . . 114(3) no
Cu1 O2W H2W2 . . 115(3) no
H2W1 O2W H2W2 . . 110.3(17) no
H3W1 O3W H3W2 . . 110(4) no
C1 O1 Cu1 . . 124.8(2) no
C4 O3 C3 . . 119.5(2) no
C10 O5 H10 . . 119(4) no
O2 C1 O1 . . 124.6(3) no
O2 C1 C2 . . 118.7(3) no
O1 C1 C2 . . 116.7(3) no
C3 C2 C1 . . 113.1(3) no
C3 C2 H7 . . 109.0 no
C1 C2 H7 . . 109.0 no
C3 C2 H2 . . 109.0 no
C1 C2 H2 . . 109.0 no
H7 C2 H2 . . 107.8 no
O3 C3 C2 . . 107.0(3) no
O3 C3 H4 . . 110.3 no
C2 C3 H4 . . 110.3 no
O3 C3 H3 . . 110.3 no
C2 C3 H3 . . 110.3 no
H4 C3 H3 . . 108.6 no
O3 C4 C5 . . 124.6(3) no
O3 C4 C9 . . 115.4(3) no
C5 C4 C9 . . 120.0(3) no
C4 C5 C6 . . 119.4(3) no
C4 C5 H5 . . 120.3 no
C6 C5 H5 . . 120.3 no
C7 C6 C5 . . 120.6(3) no
C7 C6 H6 . . 119.7 no
C5 C6 H6 . . 119.7 no
C6 C7 C8 . . 119.5(3) no
C6 C7 C10 . . 121.1(3) no
C8 C7 C10 . . 119.3(3) no
C9 C8 C7 . . 120.4(3) no
C9 C8 H8 . . 119.8 no
C7 C8 H8 . . 119.8 no
C8 C9 C4 . . 120.0(3) no
C8 C9 H9 . . 120.0 no
C4 C9 H9 . . 120.0 no
O4 C10 O5 . . 124.1(3) no
O4 C10 C7 . . 119.0(3) no
O5 C10 C7 . . 116.8(3) no

loop_
_geom_bond_atom_site_label_1
_geom_bond_atom_site_label_2
_geom_bond_site_symmetry_2
_geom_bond_distance
_geom_bond_publ_flag
Cu1 O1W . 2.055(2) no
Cu1 O1W 3_666 2.055(2) no
Cu1 O1 3_666 2.072(2) no
Cu1 O1 . 2.072(2) no
Cu1 O2W . 2.091(2) no
Cu1 O2W 3_666 2.091(2) no
O1W H1W1 . 0.841(10) no
O1W H1W2 . 0.846(10) no
O2W H2W1 . 0.85(3) no
O2W H2W2 . 0.85(3) no
O3W H3W1 . 0.85(3) no
O3W H3W2 . 0.85(3) no
O1 C1 . 1.281(4) no
O2 C1 . 1.240(4) no
O3 C4 . 1.368(4) no
O3 C3 . 1.440(4) no
O4 C10 . 1.256(5) no
O5 C10 . 1.272(5) no
O5 H10 . 0.85(4) no
C1 C2 . 1.524(5) no
C2 C3 . 1.505(4) no
C2 H7 . 0.9700 no
C2 H2 . 0.9700 no
C3 H4 . 0.9700 no
C3 H3 . 0.9700 no
C4 C5 . 1.384(5) no
C4 C9 . 1.394(5) no
C5 C6 . 1.393(5) no
C5 H5 . 0.9300 no
C6 C7 . 1.382(5) no
C6 H6 . 0.9300 no
C7 C8 . 1.388(5) no
C7 C10 . 1.484(5) no
C8 C9 . 1.376(5) no
C8 H8 . 0.9300 no
C9 H9 . 0.9300 no

loop_
_geom_hbond_atom_site_label_D
_geom_hbond_atom_site_label_H
_geom_hbond_atom_site_label_A
_geom_hbond_site_symmetry_A
_geom_hbond_distance_DH
_geom_hbond_distance_HA
_geom_hbond_distance_DA
_geom_hbond_angle_DHA
_geom_hbond_publ_flag
O5 H10 O4 3_768 0.85(4) 1.79(4) 2.632(4) 176(6) yes
O1W H1W1 O2 3_666 0.841(17) 1.805(13) 2.623(3) 164(4) yes
O1W H1W2 O2W 2_655 0.85(4) 2.072(11) 2.909(3) 170(3) yes
O2W H2W1 O3W . 0.85(4) 1.95(3) 2.798(4) 179(4) yes
O2W H2W2 O1 3_665 0.85(4) 1.92(3) 2.756(3) 173(3) yes
O3W H3W1 O3 3_666 0.85(4) 2.01(4) 2.838(4) 163(4) yes
O3W H3W2 O3W 4_566 0.85(4) 1.985(15) 2.811(2) 166(4) yes

loop_
_geom_torsion_atom_site_label_1
_geom_torsion_atom_site_label_2
_geom_torsion_atom_site_label_3
_geom_torsion_atom_site_label_4
_geom_torsion_site_symmetry_1
_geom_torsion
_geom_torsion_publ_flag
O1W Cu1 O1 C1 . 154.6(3) no
O1W Cu1 O1 C1 3_666 -25.4(3) no
O2W Cu1 O1 C1 . -117.1(3) no
O2W Cu1 O1 C1 3_666 62.9(3) no
Cu1 O1 C1 O2 . 8.4(5) no
Cu1 O1 C1 C2 . -172.1(2) no
O2 C1 C2 C3 . -20.4(4) no
O1 C1 C2 C3 . 160.1(3) no
C4 O3 C3 C2 . 175.1(3) no
C1 C2 C3 O3 . -72.2(3) no
C3 O3 C4 C5 . -0.7(5) no
C3 O3 C4 C9 . 179.7(3) no
O3 C4 C5 C6 . -178.2(3) no
C9 C4 C5 C6 . 1.4(5) no
C4 C5 C6 C7 . 0.1(5) no
C5 C6 C7 C8 . -1.9(5) no
C5 C6 C7 C10 . 176.9(3) no
C6 C7 C8 C9 . 2.1(6) no
C10 C7 C8 C9 . -176.7(3) no
C7 C8 C9 C4 . -0.5(6) no
O3 C4 C9 C8 . 178.4(3) no
C5 C4 C9 C8 . -1.2(5) no
C6 C7 C10 O4 . -5.3(5) no
C8 C7 C10 O4 . 173.5(4) no
C6 C7 C10 O5 . 176.4(3) no
C8 C7 C10 O5 . -4.9(5) no
